data_7063320
loop_
_publ_author_name
'Kwon, Hyoung Soon'
'Park, Geon Hyeong'
'Ju, Huiyeong'
'Lee, Eunji'
'Kim, Yong-Joo'

_publ_section_title
;
 Facile formation of tetrazole--thiolato Pd(ii) and Pt(ii) complexes
 through deprotonation or oxidative addition using organic
 tetrazole--thiones
;
_journal_issue 30
_journal_name_full 'New Journal of Chemistry'
_journal_page_first 13358
_journal_page_last 13372
_journal_paper_doi 10.1039/D4NJ01429D
_journal_volume 48
_journal_year 2024
_chemical_formula_moiety 'C17 H16 N4 O S'
_chemical_formula_sum 'C17 H16 N4 O S'
_chemical_formula_weight 324.40
_space_group_crystal_system monoclinic
_space_group_IT_number 14
_space_group_name_Hall '-P 2yn'
_space_group_name_H-M_alt 'P 1 21/n 1'
_atom_sites_solution_hydrogens geom
_audit_creation_method SHELXL-2014/7
_audit_update_record
;
2024-03-07 deposited with the CCDC.	2024-06-27 downloaded from the CCDC.
;
_cell_angle_alpha 90
_cell_angle_beta 101.725(11)
_cell_angle_gamma 90
_cell_formula_units_Z 4
_cell_length_a 12.572(5)
_cell_length_b 8.002(2)
_cell_length_c 16.371(5)
_cell_measurement_reflns_used 5588
_cell_measurement_temperature 223(2)
_cell_measurement_theta_max 28.00
_cell_measurement_theta_min 2.28
_cell_volume 1612.6(9)
_computing_cell_refinement 'Bruker SAINT'
_computing_data_collection 'Bruker APEX2'
_computing_data_reduction 'Bruker SAINT'
_computing_molecular_graphics 'Bruker SHELXTL'
_computing_publication_material 'Bruker SHELXTL'
_computing_structure_refinement 'SHELXL-2014/7 (Sheldrick, 2014)'
_computing_structure_solution 'SHELXS-97 (Sheldrick 2008)'
_diffrn_ambient_temperature 223(2)
_diffrn_measured_fraction_theta_full 0.999
_diffrn_measured_fraction_theta_max 0.999
_diffrn_measurement_device_type 'Bruker APEX-II CCD'
_diffrn_measurement_method '\f and \w scans'
_diffrn_radiation_type MoK\a
_diffrn_radiation_wavelength 0.71073
_diffrn_reflns_av_R_equivalents 0.0431
_diffrn_reflns_av_unetI/netI 0.0299
_diffrn_reflns_Laue_measured_fraction_full 0.999
_diffrn_reflns_Laue_measured_fraction_max 0.999
_diffrn_reflns_limit_h_max 9
_diffrn_reflns_limit_h_min -15
_diffrn_reflns_limit_k_max 9
_diffrn_reflns_limit_k_min -9
_diffrn_reflns_limit_l_max 20
_diffrn_reflns_limit_l_min -20
_diffrn_reflns_number 20093
_diffrn_reflns_point_group_measured_fraction_full 0.999
_diffrn_reflns_point_group_measured_fraction_max 0.999
_diffrn_reflns_theta_full 25.242
_diffrn_reflns_theta_max 25.987
_diffrn_reflns_theta_min 2.282
_exptl_absorpt_coefficient_mu 0.210
_exptl_absorpt_correction_type multi-scan
_exptl_absorpt_process_details SADABS
_exptl_crystal_colour colorless
_exptl_crystal_density_diffrn 1.336
_exptl_crystal_description BLOCK
_exptl_crystal_F_000 680
_exptl_crystal_size_max 0.266
_exptl_crystal_size_mid 0.110
_exptl_crystal_size_min 0.075
_exptl_transmission_factor_max 0.7457
_exptl_transmission_factor_min 0.6537
_refine_diff_density_max 0.713
_refine_diff_density_min -0.779
_refine_diff_density_rms 0.266
_refine_ls_extinction_method none
_refine_ls_goodness_of_fit_ref 1.109
_refine_ls_hydrogen_treatment constr
_refine_ls_matrix_type full
_refine_ls_number_parameters 208
_refine_ls_number_reflns 3172
_refine_ls_number_restraints 0
_refine_ls_restrained_S_all 1.109
_refine_ls_R_factor_all 0.0814
_refine_ls_R_factor_gt 0.0547
_refine_ls_shift/su_max 0.000
_refine_ls_shift/su_mean 0.000
_refine_ls_structure_factor_coef Fsqd
_refine_ls_weighting_details 'w=1/[\s^2^(Fo^2^)+(0.1137P)^2^+1.2133P] where P=(Fo^2^+2Fc^2^)/3'
_refine_ls_weighting_scheme calc
_refine_ls_wR_factor_gt 0.1650
_refine_ls_wR_factor_ref 0.2001
_reflns_Friedel_coverage 0.000
_reflns_number_gt 2484
_reflns_number_total 3172
_reflns_threshold_expression 'I > 2\s(I)'
_cod_data_source_file d4nj01429d2.cif
_cod_data_source_block PGH_27
_cod_depositor_comments 'Adding full bibliography for 7063314--7063321.cif.'
_cod_original_cell_volume 1612.5(9)
_cod_original_sg_symbol_H-M 'P 21/n'
_cod_database_code 7063320
_shelx_shelxl_version_number 2014/7
_shelx_space_group_comment
; 
The symmetry employed for this shelxl refinement is uniquely defined 
by the following loop, which should always be used as a source of 
symmetry information in preference to the above space-group names. 
They are only intended as comments. 
;
_shelx_estimated_absorpt_t_min 0.946
_shelx_estimated_absorpt_t_max 0.984

loop_
_space_group_symop_operation_xyz
'x, y, z'
'-x+1/2, y+1/2, -z+1/2'
'-x, -y, -z'
'x-1/2, -y-1/2, z-1/2'

loop_
_atom_site_label
_atom_site_type_symbol
_atom_site_fract_x
_atom_site_fract_y
_atom_site_fract_z
_atom_site_U_iso_or_equiv
_atom_site_adp_type
_atom_site_occupancy
_atom_site_site_symmetry_order
_atom_site_calc_flag
_atom_site_refinement_flags_posn
_atom_site_refinement_flags_adp
_atom_site_refinement_flags_occupancy
_atom_site_disorder_assembly
_atom_site_disorder_group
N1 N 0.43596(19) 0.7889(3) 0.11935(14) 0.0301(5) Uani 1 1 d . . . . .
N2 N 0.4166(2) 0.8897(3) 0.05135(15) 0.0384(6) Uani 1 1 d . . . . .
N3 N 0.3461(2) 0.9992(3) 0.06440(16) 0.0453(7) Uani 1 1 d . . . . .
N4 N 0.3179(2) 0.9746(3) 0.13932(16) 0.0412(6) Uani 1 1 d . . . . .
O1 O 0.5475(2) 0.9000(3) 0.30635(14) 0.0565(7) Uani 1 1 d . . . . .
S1 S 0.35804(6) 0.74964(10) 0.26492(4) 0.0374(3) Uani 1 1 d . . . . .
C1 C 0.5129(3) 0.6826(5) 0.6836(2) 0.0570(9) Uani 1 1 d . . . . .
H1A H 0.5810 0.7271 0.7145 0.086 Uiso 1 1 calc R U . . .
H1B H 0.4529 0.7367 0.7022 0.086 Uiso 1 1 calc R U . . .
H1C H 0.5101 0.5632 0.6932 0.086 Uiso 1 1 calc R U . . .
C2 C 0.5043(3) 0.7149(4) 0.59189(19) 0.0397(7) Uani 1 1 d . . . . .
C3 C 0.5866(3) 0.7984(4) 0.5633(2) 0.0435(7) Uani 1 1 d . . . . .
H3A H 0.6485 0.8335 0.6018 0.052 Uiso 1 1 calc R U . . .
C4 C 0.5794(2) 0.8311(4) 0.47942(19) 0.0411(7) Uani 1 1 d . . . . .
H4A H 0.6358 0.8880 0.4613 0.049 Uiso 1 1 calc R U . . .
C5 C 0.4879(2) 0.7789(3) 0.42201(17) 0.0317(6) Uani 1 1 d . . . . .
C6 C 0.4055(2) 0.6943(4) 0.44961(18) 0.0357(6) Uani 1 1 d . . . . .
H6A H 0.3438 0.6579 0.4112 0.043 Uiso 1 1 calc R U . . .
C7 C 0.4145(3) 0.6636(4) 0.53415(18) 0.0392(7) Uani 1 1 d . . . . .
H7A H 0.3582 0.6068 0.5525 0.047 Uiso 1 1 calc R U . . .
C8 C 0.4810(2) 0.8222(4) 0.33376(17) 0.0333(6) Uani 1 1 d . . . . .
C9 C 0.3743(2) 0.8437(3) 0.17243(17) 0.0307(6) Uani 1 1 d . . . . .
C10 C 0.5131(2) 0.6540(3) 0.12520(16) 0.0305(6) Uani 1 1 d . . . . .
C11 C 0.6228(2) 0.6955(4) 0.14095(17) 0.0364(7) Uani 1 1 d . . . . .
C12 C 0.6954(3) 0.5634(5) 0.1459(2) 0.0480(8) Uani 1 1 d . . . . .
H12A H 0.7704 0.5855 0.1578 0.058 Uiso 1 1 calc R U . . .
C13 C 0.6599(3) 0.4004(5) 0.1339(2) 0.0529(9) Uani 1 1 d . . . . .
H13A H 0.7109 0.3134 0.1380 0.063 Uiso 1 1 calc R U . . .
C14 C 0.5506(3) 0.3636(4) 0.1159(2) 0.0454(8) Uani 1 1 d . . . . .
H14A H 0.5276 0.2522 0.1065 0.054 Uiso 1 1 calc R U . . .
C15 C 0.4741(2) 0.4906(4) 0.11158(17) 0.0346(6) Uani 1 1 d . . . . .
C16 C 0.6617(3) 0.8738(4) 0.1488(2) 0.0444(8) Uani 1 1 d . . . . .
H16A H 0.5997 0.9481 0.1438 0.067 Uiso 1 1 calc R U . . .
H16B H 0.7093 0.8899 0.2028 0.067 Uiso 1 1 calc R U . . .
H16C H 0.7009 0.8983 0.1050 0.067 Uiso 1 1 calc R U . . .
C17 C 0.3554(3) 0.4517(4) 0.0910(2) 0.0436(7) Uani 1 1 d . . . . .
H17A H 0.3142 0.5542 0.0906 0.065 Uiso 1 1 calc R U . . .
H17B H 0.3374 0.3996 0.0364 0.065 Uiso 1 1 calc R U . . .
H17C H 0.3377 0.3759 0.1325 0.065 Uiso 1 1 calc R U . . .

loop_
_atom_site_aniso_label
_atom_site_aniso_U_11
_atom_site_aniso_U_22
_atom_site_aniso_U_33
_atom_site_aniso_U_23
_atom_site_aniso_U_13
_atom_site_aniso_U_12
N1 0.0313(12) 0.0322(12) 0.0269(12) 0.0044(9) 0.0062(9) 0.0041(9)
N2 0.0446(15) 0.0373(13) 0.0328(13) 0.0092(10) 0.0069(11) 0.0073(11)
N3 0.0518(17) 0.0416(14) 0.0408(15) 0.0071(11) 0.0053(12) 0.0121(12)
N4 0.0419(15) 0.0398(14) 0.0412(14) 0.0017(11) 0.0067(11) 0.0123(11)
O1 0.0498(14) 0.0855(18) 0.0357(12) 0.0030(12) 0.0120(10) -0.0297(13)
S1 0.0296(4) 0.0539(5) 0.0290(4) 0.0014(3) 0.0065(3) -0.0063(3)
C1 0.072(3) 0.065(2) 0.0334(17) 0.0103(16) 0.0088(16) 0.0082(19)
C2 0.0434(18) 0.0432(16) 0.0324(15) 0.0050(12) 0.0075(13) 0.0092(13)
C3 0.0347(16) 0.0558(19) 0.0364(16) 0.0019(14) -0.0015(13) -0.0011(14)
C4 0.0317(15) 0.0533(18) 0.0376(16) 0.0037(14) 0.0050(12) -0.0063(13)
C5 0.0287(14) 0.0364(14) 0.0307(14) -0.0001(11) 0.0079(11) -0.0005(11)
C6 0.0313(15) 0.0430(16) 0.0327(15) -0.0001(12) 0.0063(12) -0.0058(12)
C7 0.0378(16) 0.0461(17) 0.0357(16) 0.0062(13) 0.0124(12) -0.0039(13)
C8 0.0302(14) 0.0385(15) 0.0325(15) -0.0030(12) 0.0091(11) -0.0038(12)
C9 0.0274(14) 0.0337(14) 0.0303(14) -0.0015(11) 0.0039(11) 0.0008(11)
C10 0.0313(14) 0.0373(15) 0.0240(13) 0.0038(11) 0.0080(10) 0.0080(11)
C11 0.0326(15) 0.0518(17) 0.0261(14) 0.0044(12) 0.0091(11) 0.0052(13)
C12 0.0357(17) 0.069(2) 0.0417(17) 0.0074(16) 0.0129(13) 0.0143(16)
C13 0.053(2) 0.059(2) 0.051(2) 0.0100(16) 0.0202(16) 0.0302(17)
C14 0.061(2) 0.0365(16) 0.0418(17) 0.0047(13) 0.0179(15) 0.0118(14)
C15 0.0415(16) 0.0375(15) 0.0256(13) 0.0045(11) 0.0086(11) 0.0062(12)
C16 0.0373(17) 0.059(2) 0.0386(16) 0.0003(14) 0.0113(13) -0.0064(14)
C17 0.0450(18) 0.0373(16) 0.0468(18) -0.0029(13) 0.0055(14) -0.0033(14)

loop_
_atom_type_symbol
_atom_type_description
_atom_type_scat_dispersion_real
_atom_type_scat_dispersion_imag
_atom_type_scat_source
C C 0.0033 0.0016 'International Tables Vol C Tables 4.2.6.8 and 6.1.1.4'
H H 0.0000 0.0000 'International Tables Vol C Tables 4.2.6.8 and 6.1.1.4'
N N 0.0061 0.0033 'International Tables Vol C Tables 4.2.6.8 and 6.1.1.4'
O O 0.0106 0.0060 'International Tables Vol C Tables 4.2.6.8 and 6.1.1.4'
S S 0.1246 0.1234 'International Tables Vol C Tables 4.2.6.8 and 6.1.1.4'

loop_
_geom_angle_atom_site_label_1
_geom_angle_atom_site_label_2
_geom_angle_atom_site_label_3
_geom_angle
_geom_angle_site_symmetry_1
_geom_angle_site_symmetry_3
_geom_angle_publ_flag
C9 N1 N2 107.7(2) . . ?
C9 N1 C10 131.9(2) . . ?
N2 N1 C10 120.4(2) . . ?
N3 N2 N1 106.4(2) . . ?
N2 N3 N4 111.4(2) . . ?
C9 N4 N3 105.6(2) . . ?
C9 S1 C8 99.58(13) . . ?
C2 C1 H1A 109.5 . . ?
C2 C1 H1B 109.5 . . ?
H1A C1 H1B 109.5 . . ?
C2 C1 H1C 109.5 . . ?
H1A C1 H1C 109.5 . . ?
H1B C1 H1C 109.5 . . ?
C7 C2 C3 118.3(3) . . ?
C7 C2 C1 121.0(3) . . ?
C3 C2 C1 120.7(3) . . ?
C4 C3 C2 121.5(3) . . ?
C4 C3 H3A 119.2 . . ?
C2 C3 H3A 119.2 . . ?
C3 C4 C5 119.4(3) . . ?
C3 C4 H4A 120.3 . . ?
C5 C4 H4A 120.3 . . ?
C6 C5 C4 119.7(3) . . ?
C6 C5 C8 122.4(3) . . ?
C4 C5 C8 117.9(3) . . ?
C7 C6 C5 119.7(3) . . ?
C7 C6 H6A 120.1 . . ?
C5 C6 H6A 120.1 . . ?
C2 C7 C6 121.4(3) . . ?
C2 C7 H7A 119.3 . . ?
C6 C7 H7A 119.3 . . ?
O1 C8 C5 125.7(3) . . ?
O1 C8 S1 120.3(2) . . ?
C5 C8 S1 114.0(2) . . ?
N4 C9 N1 109.0(2) . . ?
N4 C9 S1 123.6(2) . . ?
N1 C9 S1 127.1(2) . . ?
C11 C10 C15 123.7(3) . . ?
C11 C10 N1 117.5(3) . . ?
C15 C10 N1 118.7(2) . . ?
C12 C11 C10 116.3(3) . . ?
C12 C11 C16 121.3(3) . . ?
C10 C11 C16 122.3(3) . . ?
C13 C12 C11 121.5(3) . . ?
C13 C12 H12A 119.3 . . ?
C11 C12 H12A 119.3 . . ?
C14 C13 C12 120.8(3) . . ?
C14 C13 H13A 119.6 . . ?
C12 C13 H13A 119.6 . . ?
C13 C14 C15 120.3(3) . . ?
C13 C14 H14A 119.9 . . ?
C15 C14 H14A 119.9 . . ?
C14 C15 C10 117.3(3) . . ?
C14 C15 C17 120.5(3) . . ?
C10 C15 C17 122.2(3) . . ?
C11 C16 H16A 109.5 . . ?
C11 C16 H16B 109.5 . . ?
H16A C16 H16B 109.5 . . ?
C11 C16 H16C 109.5 . . ?
H16A C16 H16C 109.5 . . ?
H16B C16 H16C 109.5 . . ?
C15 C17 H17A 109.5 . . ?
C15 C17 H17B 109.5 . . ?
H17A C17 H17B 109.5 . . ?
C15 C17 H17C 109.5 . . ?
H17A C17 H17C 109.5 . . ?
H17B C17 H17C 109.5 . . ?

loop_
_geom_bond_atom_site_label_1
_geom_bond_atom_site_label_2
_geom_bond_distance
_geom_bond_site_symmetry_2
_geom_bond_publ_flag
N1 C9 1.350(3) . ?
N1 N2 1.356(3) . ?
N1 C10 1.441(3) . ?
N2 N3 1.294(4) . ?
N3 N4 1.359(4) . ?
N4 C9 1.318(4) . ?
O1 C8 1.200(3) . ?
S1 C9 1.740(3) . ?
S1 C8 1.814(3) . ?
C1 C2 1.506(4) . ?
C1 H1A 0.9700 . ?
C1 H1B 0.9700 . ?
C1 H1C 0.9700 . ?
C2 C7 1.379(4) . ?
C2 C3 1.390(5) . ?
C3 C4 1.382(4) . ?
C3 H3A 0.9400 . ?
C4 C5 1.393(4) . ?
C4 H4A 0.9400 . ?
C5 C6 1.388(4) . ?
C5 C8 1.471(4) . ?
C6 C7 1.388(4) . ?
C6 H6A 0.9400 . ?
C7 H7A 0.9400 . ?
C10 C11 1.391(4) . ?
C10 C15 1.398(4) . ?
C11 C12 1.388(4) . ?
C11 C16 1.505(5) . ?
C12 C13 1.380(5) . ?
C12 H12A 0.9400 . ?
C13 C14 1.377(5) . ?
C13 H13A 0.9400 . ?
C14 C15 1.391(4) . ?
C14 H14A 0.9400 . ?
C15 C17 1.494(4) . ?
C16 H16A 0.9700 . ?
C16 H16B 0.9700 . ?
C16 H16C 0.9700 . ?
C17 H17A 0.9700 . ?
C17 H17B 0.9700 . ?
C17 H17C 0.9700 . ?
